data_2002304
loop_
_publ_author_name
'Ploetz, K B'
'Mueller-Buschbaum, Hk'

_publ_section_title
;
Darstellung und Strukturaufklaerung von Sr1.33 Pb0.67 Al6 O11
;
_journal_name_full
;
Zeitschrift fuer Anorganische und Allgemeine Chemie
;
_journal_page_first 253
_journal_page_last 258
_journal_paper_doi 10.1002/zaac.19824910132
_journal_volume 491
_journal_year 1982
_chemical_formula_structural 'Sr1.33 Pb.67 Al6 O11'
_chemical_formula_sum 'Al6 O11 Pb0.67 Sr1.33'
_chemical_name_systematic
;
Strontium lead aluminium oxide (1.33/.67/6/11)
;
_space_group_IT_number 58
_symmetry_cell_setting orthorhombic
_symmetry_Int_Tables_number 58
_symmetry_space_group_name_Hall '-P 2 2n'
_symmetry_space_group_name_H-M 'P n n m'
_cell_angle_alpha 90
_cell_angle_beta 90
_cell_angle_gamma 90
_cell_formula_units_Z 4
_cell_length_a 22.129
_cell_length_b 4.876
_cell_length_c 8.417
_cell_volume 908.2
_refine_ls_R_factor_all 0.085
_cod_original_formula_sum 'Al6 O11 Pb.67 Sr1.33'
_cod_database_code 2002304

loop_
_symmetry_equiv_pos_as_xyz
x,y,z
-x,-y,z
1/2+x,1/2-y,1/2-z
1/2-x,1/2+y,1/2-z
-x,-y,-z
x,y,-z
1/2-x,1/2+y,1/2+z
1/2+x,1/2-y,1/2+z

loop_
_atom_site_label
_atom_site_type_symbol
_atom_site_symmetry_multiplicity
_atom_site_Wyckoff_symbol
_atom_site_fract_x
_atom_site_fract_y
_atom_site_fract_z
_atom_site_occupancy
_atom_site_attached_hydrogens
_atom_site_calc_flag
Sr1 Sr2+ 4 g 0.3594 0.1211 0. 0.6 0 d
Pb1 Pb2+ 4 g 0.3699 0.1265 0. 0.4 0 d
Sr2 Sr2+ 4 g 0.1567 0.5543 0. 0.73 0 d
Pb2 Pb2+ 4 g 0.1567 0.5543 0. 0.27 0 d
Al1 Al3+ 2 b 0. 0. 0.5 1. 0 d
Al2 Al3+ 2 c 0. 0.5 0. 1. 0 d
Al3 Al3+ 4 f 0. 0.5 0.669 1. 0 d
Al4 Al3+ 8 h 0.2133 0.1174 0.2958 1. 0 d
Al5 Al3+ 8 h 0.0748 0.0087 0.1793 1. 0 d
O1 O2- 4 g 0.056 0.826 0. 1. 0 d
O2 O2- 4 g 0.299 0.57 0. 1. 0 d
O3 O2- 8 h 0.452 0.322 0.841 1. 0 d
O4 O2- 8 h 0.347 0.493 0.317 1. 0 d
O5 O2- 4 g 0.456 0.83 0. 1. 0 d
O6 O2- 8 h 0.953 0.653 0.834 1. 0 d
O7 O2- 8 h 0.282 0.97 0.247 1. 0 d

loop_
_atom_type_symbol
_atom_type_oxidation_number
Sr2+ 2.000
Pb2+ 2.000
Al3+ 3.000
O2- -2.000
